data_7151016
loop_
_publ_author_name
'Clark, J. Stephen'
'Northall, John M.'
'Marlin, Fr\'ed\'eric'
'Nay, Bastien'
'Wilson, Claire'
'Blake, Alexander J.'
'Waring, Michael J.'

_publ_section_title
;
 Synthetic studies on the cornexistins: synthesis of
 (+-)-5-epi-hydroxycornexistin
;
_journal_issue 21
_journal_name_full 'Organic &amp; Biomolecular Chemistry'
_journal_page_first 4012
_journal_page_last 4025
_journal_paper_doi 10.1039/b811245b
_journal_volume 6
_journal_year 2008
_chemical_formula_moiety 'C16 H18 O3'
_chemical_formula_sum 'C16 H18 O3'
_chemical_formula_weight 258.30
_chemical_name_systematic
;
?
;
_space_group_IT_number 14
_symmetry_cell_setting monoclinic
_symmetry_space_group_name_Hall '-P 2yn'
_symmetry_space_group_name_H-M 'P 1 21/n 1'
_atom_sites_solution_hydrogens geom
_atom_sites_solution_primary direct
_audit_creation_method 'enCIFer editing of SHELXL97 CIF output'
_cell_angle_alpha 90.00
_cell_angle_beta 114.035(2)
_cell_angle_gamma 90.00
_cell_formula_units_Z 4
_cell_length_a 10.3476(7)
_cell_length_b 12.7195(9)
_cell_length_c 11.1244(8)
_cell_measurement_reflns_used 5260
_cell_measurement_temperature 150(2)
_cell_measurement_theta_max 27.5
_cell_measurement_theta_min 2.25
_cell_volume 1337.21(16)
_computing_cell_refinement 'Bruker SAINT version 6.36a (Bruker,2000)'
_computing_data_collection 'Bruker SMART version 5.625 (Bruker,2001)'
_computing_data_reduction 'Bruker SAINT; Bruker SHELXTL (Bruker, 2001)'
_computing_publication_material 'enCIFer(Allen et al.,2004);PLATON(Spek,2003)'
_computing_structure_refinement 'SHELXL-97 (Sheldrick, 1997)'
_computing_structure_solution 'SHELXS-97 (Sheldrick, 1990)'
_diffrn_ambient_temperature 150(2)
_diffrn_measured_fraction_theta_full 0.999
_diffrn_measured_fraction_theta_max 0.999
_diffrn_measurement_device_type 'Bruker SMART APEX CCD area detector'
_diffrn_measurement_method \w
_diffrn_radiation_monochromator graphite
_diffrn_radiation_source 'sealed tube'
_diffrn_radiation_type MoK\a
_diffrn_radiation_wavelength 0.71073
_diffrn_reflns_av_R_equivalents 0.096
_diffrn_reflns_av_sigmaI/netI 0.060
_diffrn_reflns_limit_h_max 13
_diffrn_reflns_limit_h_min -12
_diffrn_reflns_limit_k_max 16
_diffrn_reflns_limit_k_min -16
_diffrn_reflns_limit_l_max 14
_diffrn_reflns_limit_l_min -14
_diffrn_reflns_number 11914
_diffrn_reflns_theta_full 27.50
_diffrn_reflns_theta_max 27.51
_diffrn_reflns_theta_min 2.27
_diffrn_standards_decay_% 0
_diffrn_standards_number 0
_exptl_absorpt_coefficient_mu 0.088
_exptl_absorpt_correction_type none
_exptl_crystal_colour colourless
_exptl_crystal_density_diffrn 1.283
_exptl_crystal_density_method 'not measured'
_exptl_crystal_description tablet
_exptl_crystal_F_000 552
_exptl_crystal_size_max 0.52
_exptl_crystal_size_mid 0.49
_exptl_crystal_size_min 0.28
_refine_diff_density_max 0.37
_refine_diff_density_min -0.19
_refine_diff_density_rms 0.05
_refine_ls_extinction_method none
_refine_ls_goodness_of_fit_ref 1.08
_refine_ls_hydrogen_treatment constr
_refine_ls_matrix_type full
_refine_ls_number_parameters 172
_refine_ls_number_reflns 3087
_refine_ls_number_restraints 0
_refine_ls_restrained_S_all 1.08
_refine_ls_R_factor_all 0.0497
_refine_ls_R_factor_gt 0.0435
_refine_ls_shift/su_max 0.001
_refine_ls_shift/su_mean 0.000
_refine_ls_structure_factor_coef Fsqd
_refine_ls_weighting_details 'calc w=1/[\s^2^(Fo^2^)+(0.056P)^2^+0.208P] where P=(Fo^2^+2Fc^2^)/3'
_refine_ls_weighting_scheme calc
_refine_ls_wR_factor_gt 0.118
_refine_ls_wR_factor_ref 0.122
_reflns_number_gt 2629
_reflns_number_total 3087
_reflns_threshold_expression >2\s(I)
_cod_data_source_file b811245b.txt
_cod_data_source_block nofulc
_cod_depositor_comments
;
The following automatic conversions were performed:
'_symmetry_cell_setting' value 'Monoclinic' changed to 'monoclinic'
according to '/home/saulius/struct/CIF-dictionaries/cif_core.dic'
dictionary named 'cif_core.dic' version 2.4.1 from 2010-06-29.

Automatic conversion script
Id: cif_fix_enum 1527 2010-12-29 10:47:43Z saulius 
;
_cod_original_cell_volume 1337.2(3)
_cod_original_sg_symbol_H-M 'P 21/n'
_cod_database_code 7151016

loop_
_symmetry_equiv_pos_as_xyz
'x, y, z'
'-x+1/2, y+1/2, -z+1/2'
'-x, -y, -z'
'x-1/2, -y-1/2, z-1/2'

loop_
_atom_site_label
_atom_site_type_symbol
_atom_site_fract_x
_atom_site_fract_y
_atom_site_fract_z
_atom_site_U_iso_or_equiv
_atom_site_adp_type
_atom_site_occupancy
_atom_site_symmetry_multiplicity
_atom_site_calc_flag
_atom_site_refinement_flags
_atom_site_disorder_assembly
_atom_site_disorder_group
O1 O 0.91355(9) 0.25968(6) 0.86767(9) 0.0318(2) Uani 1 1 d . . .
O2 O 1.07350(9) 0.14094(8) 0.98855(9) 0.0377(2) Uani 1 1 d . . .
O3 O 0.36038(10) -0.05814(7) 0.81197(11) 0.0429(3) Uani 1 1 d . . .
C1 C 0.76293(13) 0.26119(9) 0.78437(12) 0.0284(3) Uani 1 1 d . . .
H1A H 0.7469 0.2843 0.6935 0.034 Uiso 1 1 calc R . .
C2 C 0.71783(13) 0.14852(9) 0.78230(11) 0.0259(3) Uani 1 1 d . . .
C3 C 0.57333(12) 0.10908(9) 0.69186(12) 0.0298(3) Uani 1 1 d . . .
H3A H 0.5191 0.1686 0.6371 0.036 Uiso 1 1 calc R . .
H3B H 0.5850 0.0561 0.6319 0.036 Uiso 1 1 calc R . .
C4 C 0.48777(12) 0.06095(9) 0.75893(12) 0.0293(3) Uani 1 1 d . . .
C5 C 0.43424(12) 0.10941(9) 0.84699(12) 0.0278(3) Uani 1 1 d . . .
C6 C 0.46204(12) 0.21974(8) 0.90214(12) 0.0258(2) Uani 1 1 d . . .
H6A H 0.5634 0.2242 0.9659 0.031 Uiso 1 1 calc R . .
C7 C 0.43828(13) 0.29839(9) 0.79313(12) 0.0286(3) Uani 1 1 d . . .
H7A H 0.3427 0.3123 0.7357 0.034 Uiso 1 1 calc R . .
C8 C 0.53657(14) 0.34981(9) 0.76944(13) 0.0316(3) Uani 1 1 d . . .
H8A H 0.5049 0.3978 0.6978 0.038 Uiso 1 1 calc R . .
C9 C 0.69365(14) 0.33927(9) 0.84544(13) 0.0325(3) Uani 1 1 d . . .
H9A H 0.7129 0.3162 0.9361 0.039 Uiso 1 1 calc R . .
H9B H 0.7379 0.4092 0.8513 0.039 Uiso 1 1 calc R . .
C10 C 0.82753(12) 0.09274(9) 0.86358(11) 0.0277(3) Uani 1 1 d . . .
H10A H 0.8252 0.0204 0.8840 0.033 Uiso 1 1 calc R . .
C11 C 0.95240(13) 0.16088(9) 0.91649(11) 0.0289(3) Uani 1 1 d . . .
C12 C 0.44011(14) -0.03911(10) 0.74252(14) 0.0378(3) Uani 1 1 d . . .
H12A H 0.4597 -0.0897 0.6894 0.045 Uiso 1 1 calc R . .
C13 C 0.35832(13) 0.03399(10) 0.87445(14) 0.0363(3) Uani 1 1 d . . .
H13A H 0.3098 0.0437 0.9300 0.044 Uiso 1 1 calc R . .
C14 C 0.36928(14) 0.24703(10) 0.97590(13) 0.0329(3) Uani 1 1 d . . .
H14A H 0.2686 0.2400 0.9145 0.040 Uiso 1 1 calc R . .
H14B H 0.3881 0.1955 1.0478 0.040 Uiso 1 1 calc R . .
C15 C 0.39374(15) 0.35734(10) 1.03416(13) 0.0358(3) Uani 1 1 d . . .
H15A H 0.3753 0.4090 0.9624 0.043 Uiso 1 1 calc R . .
H15B H 0.3252 0.3709 1.0737 0.043 Uiso 1 1 calc R . .
C16 C 0.54201(17) 0.37419(11) 1.13796(14) 0.0440(3) Uani 1 1 d . . .
H16A H 0.5510 0.4462 1.1718 0.066 Uiso 1 1 calc R . .
H16B H 0.6105 0.3629 1.0990 0.066 Uiso 1 1 calc R . .
H16C H 0.5605 0.3243 1.2103 0.066 Uiso 1 1 calc R . .

loop_
_atom_site_aniso_label
_atom_site_aniso_U_11
_atom_site_aniso_U_22
_atom_site_aniso_U_33
_atom_site_aniso_U_23
_atom_site_aniso_U_13
_atom_site_aniso_U_12
O1 0.0310(5) 0.0333(4) 0.0357(5) 0.0029(3) 0.0183(4) -0.0031(3)
O2 0.0287(5) 0.0514(6) 0.0313(5) 0.0055(4) 0.0104(4) -0.0018(4)
O3 0.0358(5) 0.0310(5) 0.0575(6) -0.0035(4) 0.0145(5) -0.0086(4)
C1 0.0303(6) 0.0307(6) 0.0291(6) 0.0038(5) 0.0170(5) 0.0018(5)
C2 0.0307(6) 0.0284(5) 0.0231(5) -0.0021(4) 0.0154(5) 0.0020(4)
C3 0.0296(6) 0.0324(6) 0.0255(6) -0.0050(5) 0.0092(5) 0.0043(5)
C4 0.0237(5) 0.0285(6) 0.0301(6) -0.0026(4) 0.0051(5) 0.0027(4)
C5 0.0229(5) 0.0281(5) 0.0302(6) 0.0016(4) 0.0085(5) 0.0004(4)
C6 0.0263(5) 0.0253(5) 0.0292(6) 0.0009(4) 0.0147(4) 0.0004(4)
C7 0.0330(6) 0.0272(5) 0.0287(6) 0.0015(4) 0.0158(5) 0.0081(5)
C8 0.0439(7) 0.0245(5) 0.0350(6) 0.0054(5) 0.0250(6) 0.0081(5)
C9 0.0402(7) 0.0245(5) 0.0426(7) -0.0018(5) 0.0270(6) -0.0032(5)
C10 0.0304(6) 0.0289(5) 0.0257(5) 0.0007(4) 0.0136(5) 0.0010(4)
C11 0.0323(6) 0.0351(6) 0.0240(6) 0.0015(4) 0.0164(5) -0.0008(5)
C12 0.0308(6) 0.0322(6) 0.0437(8) -0.0072(5) 0.0084(6) -0.0011(5)
C13 0.0314(6) 0.0324(6) 0.0441(7) 0.0004(5) 0.0144(6) -0.0034(5)
C14 0.0341(6) 0.0372(7) 0.0355(7) 0.0017(5) 0.0224(5) -0.0001(5)
C15 0.0461(8) 0.0369(6) 0.0338(7) 0.0020(5) 0.0258(6) 0.0068(5)
C16 0.0550(9) 0.0414(7) 0.0371(7) -0.0081(6) 0.0203(7) -0.0008(6)

loop_
_atom_type_symbol
_atom_type_description
_atom_type_scat_dispersion_real
_atom_type_scat_dispersion_imag
_atom_type_scat_source
C C 0.0033 0.0016 'International Tables Vol C Tables 4.2.6.8 and 6.1.1.4'
H H 0.0000 0.0000 'International Tables Vol C Tables 4.2.6.8 and 6.1.1.4'
O O 0.0106 0.0060 'International Tables Vol C Tables 4.2.6.8 and 6.1.1.4'

loop_
_geom_angle_atom_site_label_1
_geom_angle_atom_site_label_2
_geom_angle_atom_site_label_3
_geom_angle
_geom_angle_site_symmetry_1
_geom_angle_site_symmetry_3
_geom_angle_publ_flag
C11 O1 C1 109.38(9) . . ?
C12 O3 C13 105.93(10) . . ?
O1 C1 C2 104.04(9) . . ?
O1 C1 C9 107.41(10) . . ?
C2 C1 C9 115.15(10) . . ?
O1 C1 H1A 110.0 . . ?
C2 C1 H1A 110.0 . . ?
C9 C1 H1A 110.0 . . ?
C10 C2 C1 108.89(11) . . ?
C10 C2 C3 127.96(11) . . ?
C1 C2 C3 122.97(10) . . ?
C4 C3 C2 115.42(10) . . ?
C4 C3 H3A 108.4 . . ?
C2 C3 H3A 108.4 . . ?
C4 C3 H3B 108.4 . . ?
C2 C3 H3B 108.4 . . ?
H3A C3 H3B 107.5 . . ?
C12 C4 C5 105.90(12) . . ?
C12 C4 C3 125.03(12) . . ?
C5 C4 C3 129.01(10) . . ?
C13 C5 C4 105.60(11) . . ?
C13 C5 C6 126.83(12) . . ?
C4 C5 C6 127.52(10) . . ?
C5 C6 C7 110.28(10) . . ?
C5 C6 C14 111.70(10) . . ?
C7 C6 C14 110.25(9) . . ?
C5 C6 H6A 108.2 . . ?
C7 C6 H6A 108.2 . . ?
C14 C6 H6A 108.2 . . ?
C8 C7 C6 126.83(11) . . ?
C8 C7 H7A 116.6 . . ?
C6 C7 H7A 116.6 . . ?
C7 C8 C9 125.97(11) . . ?
C7 C8 H8A 117.0 . . ?
C9 C8 H8A 117.0 . . ?
C8 C9 C1 113.70(10) . . ?
C8 C9 H9A 108.8 . . ?
C1 C9 H9A 108.8 . . ?
C8 C9 H9B 108.8 . . ?
C1 C9 H9B 108.8 . . ?
H9A C9 H9B 107.7 . . ?
C2 C10 C11 109.02(11) . . ?
C2 C10 H10A 125.5 . . ?
C11 C10 H10A 125.5 . . ?
O2 C11 O1 121.06(11) . . ?
O2 C11 C10 130.47(12) . . ?
O1 C11 C10 108.45(10) . . ?
C4 C12 O3 111.29(12) . . ?
C4 C12 H12A 124.4 . . ?
O3 C12 H12A 124.4 . . ?
C5 C13 O3 111.27(13) . . ?
C5 C13 H13A 124.4 . . ?
O3 C13 H13A 124.4 . . ?
C15 C14 C6 113.84(10) . . ?
C15 C14 H14A 108.8 . . ?
C6 C14 H14A 108.8 . . ?
C15 C14 H14B 108.8 . . ?
C6 C14 H14B 108.8 . . ?
H14A C14 H14B 107.7 . . ?
C16 C15 C14 113.35(11) . . ?
C16 C15 H15A 108.9 . . ?
C14 C15 H15A 108.9 . . ?
C16 C15 H15B 108.9 . . ?
C14 C15 H15B 108.9 . . ?
H15A C15 H15B 107.7 . . ?
C15 C16 H16A 109.5 . . ?
C15 C16 H16B 109.5 . . ?
H16A C16 H16B 109.5 . . ?
C15 C16 H16C 109.5 . . ?
H16A C16 H16C 109.5 . . ?
H16B C16 H16C 109.5 . . ?

loop_
_geom_bond_atom_site_label_1
_geom_bond_atom_site_label_2
_geom_bond_distance
_geom_bond_site_symmetry_2
_geom_bond_publ_flag
O1 C11 1.3631(14) . ?
O1 C1 1.4531(14) . ?
O2 C11 1.2078(15) . ?
O3 C12 1.3621(19) . ?
O3 C13 1.3671(17) . ?
C1 C2 1.5044(16) . ?
C1 C9 1.5357(17) . ?
C1 H1A 1.0000 . ?
C2 C10 1.3316(16) . ?
C2 C3 1.5080(16) . ?
C3 C4 1.5012(18) . ?
C3 H3A 0.9900 . ?
C3 H3B 0.9900 . ?
C4 C12 1.3502(17) . ?
C4 C5 1.4451(17) . ?
C5 C13 1.3514(18) . ?
C5 C6 1.5115(15) . ?
C6 C7 1.5129(16) . ?
C6 C14 1.5351(17) . ?
C6 H6A 1.0000 . ?
C7 C8 1.3228(18) . ?
C7 H7A 0.9500 . ?
C8 C9 1.5017(19) . ?
C8 H8A 0.9500 . ?
C9 H9A 0.9900 . ?
C9 H9B 0.9900 . ?
C10 C11 1.4655(17) . ?
C10 H10A 0.9500 . ?
C12 H12A 0.9500 . ?
C13 H13A 0.9500 . ?
C14 C15 1.5229(17) . ?
C14 H14A 0.9900 . ?
C14 H14B 0.9900 . ?
C15 C16 1.513(2) . ?
C15 H15A 0.9900 . ?
C15 H15B 0.9900 . ?
C16 H16A 0.9800 . ?
C16 H16B 0.9800 . ?
C16 H16C 0.9800 . ?

loop_
_geom_torsion_atom_site_label_1
_geom_torsion_atom_site_label_2
_geom_torsion_atom_site_label_3
_geom_torsion_atom_site_label_4
_geom_torsion
_geom_torsion_site_symmetry_1
_geom_torsion_site_symmetry_2
_geom_torsion_site_symmetry_3
_geom_torsion_site_symmetry_4
_geom_torsion_publ_flag
C11 O1 C1 C2 -3.56(12) . . . . ?
C11 O1 C1 C9 118.96(10) . . . . ?
O1 C1 C2 C10 4.67(13) . . . . ?
C9 C1 C2 C10 -112.59(12) . . . . ?
O1 C1 C2 C3 -170.81(10) . . . . ?
C9 C1 C2 C3 71.92(15) . . . . ?
C10 C2 C3 C4 64.50(16) . . . . ?
C1 C2 C3 C4 -120.92(12) . . . . ?
C2 C3 C4 C12 -119.64(13) . . . . ?
C2 C3 C4 C5 63.35(15) . . . . ?
C12 C4 C5 C13 -0.48(13) . . . . ?
C3 C4 C5 C13 176.98(11) . . . . ?
C12 C4 C5 C6 177.08(11) . . . . ?
C3 C4 C5 C6 -5.46(19) . . . . ?
C13 C5 C6 C7 -134.17(13) . . . . ?
C4 C5 C6 C7 48.77(15) . . . . ?
C13 C5 C6 C14 -11.20(16) . . . . ?
C4 C5 C6 C14 171.73(11) . . . . ?
C5 C6 C7 C8 -105.85(14) . . . . ?
C14 C6 C7 C8 130.33(13) . . . . ?
C6 C7 C8 C9 1.0(2) . . . . ?
C7 C8 C9 C1 95.23(15) . . . . ?
O1 C1 C9 C8 179.80(9) . . . . ?
C2 C1 C9 C8 -64.85(14) . . . . ?
C1 C2 C10 C11 -3.99(13) . . . . ?
C3 C2 C10 C11 171.21(11) . . . . ?
C1 O1 C11 O2 179.94(11) . . . . ?
C1 O1 C11 C10 1.37(13) . . . . ?
C2 C10 C11 O2 -176.65(13) . . . . ?
C2 C10 C11 O1 1.74(13) . . . . ?
C5 C4 C12 O3 0.32(14) . . . . ?
C3 C4 C12 O3 -177.26(10) . . . . ?
C13 O3 C12 C4 -0.04(14) . . . . ?
C4 C5 C13 O3 0.47(14) . . . . ?
C6 C5 C13 O3 -177.11(10) . . . . ?
C12 O3 C13 C5 -0.29(14) . . . . ?
C5 C6 C14 C15 179.69(10) . . . . ?
C7 C6 C14 C15 -57.33(14) . . . . ?
C6 C14 C15 C16 -63.05(15) . . . . ?

loop_
_cod_related_entry_id
_cod_related_entry_database
_cod_related_entry_code
1 ChemSpider 25939122
